data_7135512
loop_
_publ_author_name
'Giri, Soumen'
'Bairagi, Subhash'
'Shyamal, Sampad'
'Ghosh, Sundargopal'

_publ_section_title
;
 Expanding icosahedral frameworks: structure and bonding of bicapped
 icosahedral cluster
 [(Cp*Co)<sub>4</sub>Fe(CO)B<sub>9</sub>H<sub>11</sub>].
;
_journal_issue 6
_journal_name_full 'Chemical communications (Cambridge, England)'
_journal_page_first 1981
_journal_page_last 1985
_journal_paper_doi 10.1039/d5cc06191a
_journal_volume 62
_journal_year 2026
_chemical_formula_sum 'C30 H54 B7 Co3'
_chemical_formula_weight 667.19
_space_group_crystal_system monoclinic
_space_group_IT_number 11
_space_group_name_Hall '-P 2yb'
_space_group_name_H-M_alt 'P 1 21/m 1'
_atom_sites_solution_hydrogens mixed
_audit_creation_method SHELXL-2019/3
_audit_update_record
;
2025-10-29 deposited with the CCDC.	2025-12-22 downloaded from the CCDC.
;
_cell_angle_alpha 90
_cell_angle_beta 108.900(5)
_cell_angle_gamma 90
_cell_formula_units_Z 2
_cell_length_a 8.3355(13)
_cell_length_b 18.415(3)
_cell_length_c 11.3221(18)
_cell_measurement_reflns_used 5544
_cell_measurement_temperature 302(2)
_cell_measurement_theta_max 24.2
_cell_measurement_theta_min 2.8
_cell_volume 1644.2(5)
_computing_cell_refinement 'APEX3/SAINT (Bruker, 2016)'
_computing_data_collection 'APEX3 (Bruker, 2016)'
_computing_data_reduction 'SAINT/XPREP (Bruker, 2016)'
_computing_molecular_graphics 'ORTEP3 (Farrugia, 1997) and Mercury (Bruno et al., 2002)'
_computing_publication_material 'SHELXL-2019/2 (Sheldrick, 2019)'
_computing_structure_refinement 'SHELXL-2019/2 (Sheldrick, 2019)'
_computing_structure_solution 'SHELXT-2018/2 (Sheldrick, 2018)'
_diffrn_ambient_temperature 302(2)
_diffrn_measured_fraction_theta_full 0.999
_diffrn_measured_fraction_theta_max 0.999
_diffrn_measurement_device_type 'Bruker Apex3 CMOS'
_diffrn_measurement_method '\w scans'
_diffrn_radiation_type MoK\a
_diffrn_radiation_wavelength 0.71073
_diffrn_reflns_av_R_equivalents 0.1163
_diffrn_reflns_av_unetI/netI 0.0535
_diffrn_reflns_Laue_measured_fraction_full 0.999
_diffrn_reflns_Laue_measured_fraction_max 0.999
_diffrn_reflns_limit_h_max 9
_diffrn_reflns_limit_h_min -9
_diffrn_reflns_limit_k_max 21
_diffrn_reflns_limit_k_min -21
_diffrn_reflns_limit_l_max 13
_diffrn_reflns_limit_l_min -13
_diffrn_reflns_number 39914
_diffrn_reflns_point_group_measured_fraction_full 0.999
_diffrn_reflns_point_group_measured_fraction_max 0.999
_diffrn_reflns_theta_full 24.999
_diffrn_reflns_theta_max 24.999
_diffrn_reflns_theta_min 1.901
_diffrn_source 'Sealed micro focus tbe'
_exptl_absorpt_coefficient_mu 1.515
_exptl_absorpt_correction_T_max 0.75
_exptl_absorpt_correction_T_min 0.65
_exptl_absorpt_correction_type multi-scan
_exptl_absorpt_process_details 'SADABS (Bruker, 2016)'
_exptl_crystal_colour red
_exptl_crystal_density_diffrn 1.348
_exptl_crystal_description plate
_exptl_crystal_F_000 700
_exptl_crystal_size_max 0.060
_exptl_crystal_size_mid 0.030
_exptl_crystal_size_min 0.020
_refine_diff_density_max 1.150
_refine_diff_density_min -0.575
_refine_diff_density_rms 0.088
_refine_ls_extinction_method none
_refine_ls_goodness_of_fit_ref 1.096
_refine_ls_hydrogen_treatment mixed
_refine_ls_matrix_type full
_refine_ls_number_parameters 203
_refine_ls_number_reflns 2984
_refine_ls_number_restraints 150
_refine_ls_restrained_S_all 1.100
_refine_ls_R_factor_all 0.0870
_refine_ls_R_factor_gt 0.0639
_refine_ls_shift/su_max 0.000
_refine_ls_shift/su_mean 0.000
_refine_ls_structure_factor_coef Fsqd
_refine_ls_weighting_details 'w=1/[\s^2^(Fo^2^)+(0.0463P)^2^+5.3775P] where P=(Fo^2^+2Fc^2^)/3'
_refine_ls_weighting_scheme calc
_refine_ls_wR_factor_gt 0.1461
_refine_ls_wR_factor_ref 0.1600
_reflns_Friedel_coverage 0.000
_reflns_number_gt 2252
_reflns_number_total 2984
_reflns_threshold_expression 'I > 2\s(I)'
_cod_data_source_file d5cc06191a2.cif
_cod_data_source_block cofeb
_cod_original_cell_volume 1644.3(4)
_cod_original_sg_symbol_H-M 'P 21/m'
_cod_database_code 7135512
_shelx_shelxl_version_number 2019/3
_shelx_space_group_comment
;
The symmetry employed for this shelxl refinement is uniquely defined
by the following loop, which should always be used as a source of
symmetry information in preference to the above space-group names.
They are only intended as comments.
;
_shelx_estimated_absorpt_t_min 0.915
_shelx_estimated_absorpt_t_max 0.970

loop_
_space_group_symop_operation_xyz
'x, y, z'
'-x, y+1/2, -z'
'-x, -y, -z'
'x, -y-1/2, z'

loop_
_atom_site_label
_atom_site_type_symbol
_atom_site_fract_x
_atom_site_fract_y
_atom_site_fract_z
_atom_site_U_iso_or_equiv
_atom_site_adp_type
_atom_site_occupancy
_atom_site_site_symmetry_order
_atom_site_calc_flag
_atom_site_refinement_flags_posn
_atom_site_refinement_flags_adp
_atom_site_refinement_flags_occupancy
_atom_site_disorder_assembly
_atom_site_disorder_group
C1 C 0.4330(8) 0.4158(4) 0.8810(7) 0.076(2) Uani 1 1 d D U . . .
C2 C 0.5642(10) 0.3755(4) 0.9667(6) 0.079(2) Uani 1 1 d D U . . .
C3 C 0.7015(8) 0.3723(4) 0.9207(6) 0.0697(18) Uani 1 1 d D U . . .
C4 C 0.6571(8) 0.4088(3) 0.8062(6) 0.0635(17) Uani 1 1 d D U . . .
C5 C 0.4908(9) 0.4353(3) 0.7793(6) 0.0685(18) Uani 1 1 d D U . . .
C6 C 0.2715(10) 0.4397(5) 0.8985(9) 0.133(4) Uani 1 1 d D U . . .
H6A H 0.223529 0.400082 0.930929 0.200 Uiso 1 1 calc R U . . .
H6B H 0.193278 0.454783 0.819736 0.200 Uiso 1 1 calc R U . . .
H6C H 0.293748 0.479551 0.956174 0.200 Uiso 1 1 calc R U . . .
C7 C 0.5614(12) 0.3484(6) 1.0912(7) 0.136(4) Uani 1 1 d D U . . .
H7A H 0.660160 0.319306 1.129120 0.204 Uiso 1 1 calc R U . . .
H7B H 0.461393 0.319682 1.079724 0.204 Uiso 1 1 calc R U . . .
H7C H 0.560671 0.389038 1.144197 0.204 Uiso 1 1 calc R U . . .
C8 C 0.8755(9) 0.3430(5) 0.9891(7) 0.111(3) Uani 1 1 d D U . . .
H8A H 0.920523 0.319613 0.930865 0.167 Uiso 1 1 calc R U . . .
H8B H 0.868106 0.308485 1.050694 0.167 Uiso 1 1 calc R U . . .
H8C H 0.948808 0.382183 1.029405 0.167 Uiso 1 1 calc R U . . .
C9 C 0.7701(9) 0.4206(4) 0.7283(7) 0.098(3) Uani 1 1 d D U . . .
H9A H 0.852271 0.457377 0.766178 0.147 Uiso 1 1 calc R U . . .
H9B H 0.702982 0.435879 0.646099 0.147 Uiso 1 1 calc R U . . .
H9C H 0.827249 0.376099 0.722910 0.147 Uiso 1 1 calc R U . . .
C10 C 0.4035(10) 0.4834(4) 0.6724(8) 0.110(3) Uani 1 1 d D U . . .
H10A H 0.470822 0.526108 0.675408 0.164 Uiso 1 1 calc R U . . .
H10B H 0.294742 0.497223 0.677269 0.164 Uiso 1 1 calc R U . . .
H10C H 0.388534 0.458055 0.595495 0.164 Uiso 1 1 calc R U . . .
C11 C -0.0627(8) 0.2126(3) 0.3993(6) 0.0686(19) Uani 1 1 d D . . . .
C12 C 0.0660(9) 0.1871(3) 0.3562(5) 0.0651(19) Uani 1 1 d D . . . .
C13 C 0.1506(12) 0.250000 0.3292(8) 0.078(3) Uani 1 2 d DS T P . .
C14 C -0.1857(11) 0.1652(5) 0.4376(8) 0.108(3) Uani 1 1 d D . . . .
H14A H -0.230295 0.191843 0.492913 0.162 Uiso 1 1 calc R U . . .
H14B H -0.127884 0.122698 0.479451 0.162 Uiso 1 1 calc R U . . .
H14C H -0.277058 0.150972 0.364751 0.162 Uiso 1 1 calc R U . . .
C15 C 0.1077(15) 0.1105(4) 0.3372(8) 0.139(5) Uani 1 1 d D . . . .
H15A H 0.097595 0.081251 0.404656 0.208 Uiso 1 1 calc R U . . .
H15B H 0.221735 0.107789 0.335104 0.208 Uiso 1 1 calc R U . . .
H15C H 0.030726 0.092967 0.259716 0.208 Uiso 1 1 calc R U . . .
C16 C 0.2917(16) 0.250000 0.2758(11) 0.154(8) Uani 1 2 d DS T P . .
H16A H 0.324912 0.299115 0.267168 0.230 Uiso 0.5 1 calc R U P . .
H16B H 0.386535 0.223855 0.330288 0.230 Uiso 0.5 1 calc R U P . .
H16C H 0.254768 0.227031 0.195320 0.230 Uiso 0.5 1 calc R U P . .
B1 B 0.5731(13) 0.250000 0.6894(9) 0.052(2) Uani 1 2 d DS TU P . .
H1 H 0.706359 0.250000 0.692502 0.063 Uiso 1 2 calc R U P . .
B2 B 0.1295(11) 0.250000 0.6769(7) 0.041(2) Uani 1 2 d S T P . .
H2 H 0.002179 0.250000 0.686303 0.050 Uiso 1 2 calc R U P . .
B3 B 0.2908(13) 0.250000 0.8007(9) 0.052(2) Uani 1 2 d DS TU P . .
H3 H 0.280796 0.250000 0.895208 0.062 Uiso 1 2 calc R U P . .
B4 B 0.2348(9) 0.1800(4) 0.6658(6) 0.0529(17) Uani 1 1 d . . . . .
H4 H 0.173690 0.126334 0.654245 0.063 Uiso 1 1 calc R U . . .
B5 B 0.4033(9) 0.2007(4) 0.5978(6) 0.0506(16) Uani 1 1 d . . . . .
H5 H 0.433388 0.162294 0.533495 0.061 Uiso 1 1 calc R U . . .
Co1 Co 0.48590(10) 0.32324(4) 0.79283(7) 0.0489(3) Uani 1 1 d . . . . .
Co2 Co 0.17009(14) 0.250000 0.51485(9) 0.0480(3) Uani 1 2 d S T P . .
H1A H 0.619(9) 0.250000 0.797(2) 0.053(11) Uiso 1 2 d DS U P . .
H3A H 0.439(3) 0.250000 0.840(7) 0.059(11) Uiso 1 2 d DS U P . .

loop_
_atom_site_aniso_label
_atom_site_aniso_U_11
_atom_site_aniso_U_22
_atom_site_aniso_U_33
_atom_site_aniso_U_23
_atom_site_aniso_U_13
_atom_site_aniso_U_12
C1 0.062(4) 0.075(4) 0.092(5) -0.043(4) 0.027(4) -0.015(3)
C2 0.094(5) 0.085(5) 0.055(4) -0.031(3) 0.021(4) -0.032(4)
C3 0.064(4) 0.071(4) 0.061(4) -0.019(3) 0.002(3) -0.023(3)
C4 0.063(4) 0.056(4) 0.069(4) -0.012(3) 0.016(3) -0.019(3)
C5 0.069(4) 0.056(4) 0.071(4) -0.020(3) 0.009(3) -0.010(3)
C6 0.098(7) 0.134(8) 0.184(10) -0.092(8) 0.065(7) -0.025(6)
C7 0.188(11) 0.164(9) 0.058(5) -0.034(6) 0.043(6) -0.072(8)
C8 0.075(6) 0.114(7) 0.106(7) -0.013(5) -0.023(5) -0.020(5)
C9 0.090(6) 0.082(5) 0.137(8) -0.012(5) 0.058(6) -0.031(5)
C10 0.113(7) 0.048(4) 0.139(8) -0.008(5) 0.001(6) -0.004(4)
C11 0.061(4) 0.091(5) 0.041(3) 0.000(3) 0.000(3) -0.011(4)
C12 0.079(5) 0.058(4) 0.040(3) -0.010(3) -0.007(3) 0.004(3)
C13 0.063(7) 0.138(10) 0.026(4) 0.000 0.005(4) 0.000
C14 0.088(6) 0.140(8) 0.082(6) -0.005(5) 0.008(5) -0.053(6)
C15 0.199(11) 0.083(6) 0.080(6) -0.033(5) -0.029(7) 0.033(7)
C16 0.077(9) 0.34(3) 0.057(7) 0.000 0.035(7) 0.000
B1 0.050(6) 0.055(5) 0.048(5) 0.000 0.009(4) 0.000
B2 0.039(5) 0.050(5) 0.029(4) 0.000 0.004(4) 0.000
B3 0.049(6) 0.059(6) 0.046(5) 0.000 0.014(4) 0.000
B4 0.045(4) 0.065(4) 0.041(3) 0.005(3) 0.004(3) -0.001(3)
B5 0.046(4) 0.066(4) 0.035(3) -0.003(3) 0.006(3) 0.004(3)
Co1 0.0449(5) 0.0577(5) 0.0390(4) -0.0068(3) 0.0065(3) -0.0081(4)
Co2 0.0529(7) 0.0471(6) 0.0341(6) 0.000 0.0004(5) 0.000

loop_
_atom_type_symbol
_atom_type_description
_atom_type_scat_dispersion_real
_atom_type_scat_dispersion_imag
_atom_type_scat_source
C C 0.0033 0.0016 'International Tables Vol C Tables 4.2.6.8 and 6.1.1.4'
H H 0.0000 0.0000 'International Tables Vol C Tables 4.2.6.8 and 6.1.1.4'
B B 0.0013 0.0007 'International Tables Vol C Tables 4.2.6.8 and 6.1.1.4'
Co Co 0.3494 0.9721 'International Tables Vol C Tables 4.2.6.8 and 6.1.1.4'

loop_
_geom_angle_atom_site_label_1
_geom_angle_atom_site_label_2
_geom_angle_atom_site_label_3
_geom_angle
_geom_angle_site_symmetry_1
_geom_angle_site_symmetry_3
_geom_angle_publ_flag
C2 C1 C5 107.3(5) . . ?
C2 C1 C6 126.5(7) . . ?
C5 C1 C6 126.0(7) . . ?
C2 C1 Co1 70.4(4) . . ?
C5 C1 Co1 69.1(4) . . ?
C6 C1 Co1 130.0(5) . . ?
C3 C2 C1 108.0(5) . . ?
C3 C2 C7 126.6(7) . . ?
C1 C2 C7 125.0(7) . . ?
C3 C2 Co1 71.1(3) . . ?
C1 C2 Co1 70.1(4) . . ?
C7 C2 Co1 129.3(6) . . ?
C4 C3 C2 108.7(5) . . ?
C4 C3 C8 124.8(7) . . ?
C2 C3 C8 126.1(7) . . ?
C4 C3 Co1 70.1(3) . . ?
C2 C3 Co1 69.9(3) . . ?
C8 C3 Co1 131.5(5) . . ?
C3 C4 C5 108.3(5) . . ?
C3 C4 C9 125.9(6) . . ?
C5 C4 C9 125.8(6) . . ?
C3 C4 Co1 71.1(3) . . ?
C5 C4 Co1 69.2(3) . . ?
C9 C4 Co1 127.5(5) . . ?
C4 C5 C1 107.7(5) . . ?
C4 C5 C10 124.8(7) . . ?
C1 C5 C10 127.0(7) . . ?
C4 C5 Co1 71.4(4) . . ?
C1 C5 Co1 70.8(4) . . ?
C10 C5 Co1 129.7(5) . . ?
C1 C6 H6A 109.5 . . ?
C1 C6 H6B 109.5 . . ?
H6A C6 H6B 109.5 . . ?
C1 C6 H6C 109.5 . . ?
H6A C6 H6C 109.5 . . ?
H6B C6 H6C 109.5 . . ?
C2 C7 H7A 109.5 . . ?
C2 C7 H7B 109.5 . . ?
H7A C7 H7B 109.5 . . ?
C2 C7 H7C 109.5 . . ?
H7A C7 H7C 109.5 . . ?
H7B C7 H7C 109.5 . . ?
C3 C8 H8A 109.5 . . ?
C3 C8 H8B 109.5 . . ?
H8A C8 H8B 109.5 . . ?
C3 C8 H8C 109.5 . . ?
H8A C8 H8C 109.5 . . ?
H8B C8 H8C 109.5 . . ?
C4 C9 H9A 109.5 . . ?
C4 C9 H9B 109.5 . . ?
H9A C9 H9B 109.5 . . ?
C4 C9 H9C 109.5 . . ?
H9A C9 H9C 109.5 . . ?
H9B C9 H9C 109.5 . . ?
C5 C10 H10A 109.5 . . ?
C5 C10 H10B 109.5 . . ?
H10A C10 H10B 109.5 . . ?
C5 C10 H10C 109.5 . . ?
H10A C10 H10C 109.5 . . ?
H10B C10 H10C 109.5 . . ?
C11 C11 C12 109.7(4) 4_565 . ?
C11 C11 C14 125.2(5) 4_565 . ?
C12 C11 C14 125.1(7) . . ?
C11 C11 Co2 70.63(17) 4_565 . ?
C12 C11 Co2 70.4(4) . . ?
C14 C11 Co2 126.3(5) . . ?
C11 C12 C13 106.7(6) . . ?
C11 C12 C15 127.8(8) . . ?
C13 C12 C15 125.5(8) . . ?
C11 C12 Co2 70.3(3) . . ?
C13 C12 Co2 68.8(4) . . ?
C15 C12 Co2 127.1(5) . . ?
C12 C13 C12 107.2(8) . 4_565 ?
C12 C13 C16 126.4(4) . . ?
C12 C13 C16 126.4(4) 4_565 . ?
C12 C13 Co2 70.4(4) . . ?
C12 C13 Co2 70.4(4) 4_565 . ?
C16 C13 Co2 127.3(7) . . ?
C11 C14 H14A 109.5 . . ?
C11 C14 H14B 109.5 . . ?
H14A C14 H14B 109.5 . . ?
C11 C14 H14C 109.5 . . ?
H14A C14 H14C 109.5 . . ?
H14B C14 H14C 109.5 . . ?
C12 C15 H15A 109.5 . . ?
C12 C15 H15B 109.5 . . ?
H15A C15 H15B 109.5 . . ?
C12 C15 H15C 109.5 . . ?
H15A C15 H15C 109.5 . . ?
H15B C15 H15C 109.5 . . ?
C13 C16 H16A 109.5 . . ?
C13 C16 H16B 109.5 . . ?
H16A C16 H16B 109.5 . . ?
C13 C16 H16C 109.5 . . ?
H16A C16 H16C 109.5 . . ?
H16B C16 H16C 109.5 . . ?
C13 C16 H16A 109.47(2) . 4_565 ?
H16A C16 H16A 140.8 . 4_565 ?
H16B C16 H16A 52.3 . 4_565 ?
H16C C16 H16A 60.2 . 4_565 ?
C13 C16 H16B 109.5(5) . 4_565 ?
H16A C16 H16B 52.3 . 4_565 ?
H16B C16 H16B 60.2 . 4_565 ?
H16C C16 H16B 140.8 . 4_565 ?
H16A C16 H16B 109.5 4_565 4_565 ?
C13 C16 H16C 109.5(5) . 4_565 ?
H16A C16 H16C 60.2 . 4_565 ?
H16B C16 H16C 140.8 . 4_565 ?
H16C C16 H16C 52.3 . 4_565 ?
H16A C16 H16C 109.5 4_565 4_565 ?
H16B C16 H16C 109.5 4_565 4_565 ?
B5 B1 B5 63.8(6) . 4_565 ?
B5 B1 Co1 68.0(3) . 4_565 ?
B5 B1 Co1 108.4(6) 4_565 4_565 ?
B5 B1 Co1 108.4(6) . . ?
B5 B1 Co1 68.0(3) 4_565 . ?
Co1 B1 Co1 81.5(4) 4_565 . ?
B5 B1 H1 130.2 . . ?
B5 B1 H1 130.2 4_565 . ?
Co1 B1 H1 121.3 4_565 . ?
Co1 B1 H1 121.3 . . ?
B5 B1 H1A 124(3) . . ?
B5 B1 H1A 124(3) 4_565 . ?
Co1 B1 H1A 57(2) 4_565 . ?
Co1 B1 H1A 57(2) . . ?
H1 B1 H1A 89.1 . . ?
B4 B2 B4 108.6(8) 4_565 . ?
B4 B2 B3 74.9(5) 4_565 . ?
B4 B2 B3 74.9(5) . . ?
B4 B2 Co2 70.1(4) 4_565 . ?
B4 B2 Co2 70.1(4) . . ?
B3 B2 Co2 117.8(6) . . ?
B4 B2 H2 125.7 4_565 . ?
B4 B2 H2 125.7 . . ?
B3 B2 H2 118.7 . . ?
Co2 B2 H2 123.5 . . ?
B2 B3 B4 52.3(4) . 4_565 ?
B2 B3 B4 52.3(4) . . ?
B4 B3 B4 83.5(6) 4_565 . ?
B2 B3 Co1 113.5(5) . 4_565 ?
B4 B3 Co1 112.3(5) 4_565 4_565 ?
B4 B3 Co1 62.6(3) . 4_565 ?
B2 B3 Co1 113.5(5) . . ?
B4 B3 Co1 62.6(3) 4_565 . ?
B4 B3 Co1 112.3(5) . . ?
Co1 B3 Co1 78.3(4) 4_565 . ?
B2 B3 H3 123.1 . . ?
B4 B3 H3 133.8 4_565 . ?
B4 B3 H3 133.8 . . ?
Co1 B3 H3 109.8 4_565 . ?
Co1 B3 H3 109.8 . . ?
B2 B3 H3A 145(4) . . ?
B4 B3 H3A 105(3) 4_565 . ?
B4 B3 H3A 105(3) . . ?
Co1 B3 H3A 44.9(18) 4_565 . ?
Co1 B3 H3A 45.0(18) . . ?
H3 B3 H3A 91.8 . . ?
B2 B4 B5 112.4(5) . . ?
B2 B4 B3 52.8(4) . . ?
B5 B4 B3 99.8(5) . . ?
B2 B4 Co2 63.7(4) . . ?
B5 B4 Co2 63.7(3) . . ?
B3 B4 Co2 99.7(4) . . ?
B2 B4 Co1 114.7(5) . 4_565 ?
B5 B4 Co1 64.7(3) . 4_565 ?
B3 B4 Co1 63.3(3) . 4_565 ?
Co2 B4 Co1 120.9(3) . 4_565 ?
B2 B4 H4 119.5 . . ?
B5 B4 H4 121.4 . . ?
B3 B4 H4 132.5 . . ?
Co2 B4 H4 118.4 . . ?
Co1 B4 H4 111.9 4_565 . ?
B1 B5 B5 58.1(3) . 4_565 ?
B1 B5 B4 116.5(5) . . ?
B5 B5 B4 101.9(3) 4_565 . ?
B1 B5 Co2 120.6(4) . . ?
B5 B5 Co2 64.0(2) 4_565 . ?
B4 B5 Co2 63.3(3) . . ?
B1 B5 Co1 63.8(4) . 4_565 ?
B5 B5 Co1 101.89(19) 4_565 4_565 ?
B4 B5 Co1 63.9(3) . 4_565 ?
Co2 B5 Co1 120.0(3) . 4_565 ?
B1 B5 H5 114.8 . . ?
B5 B5 H5 130.0 4_565 . ?
B4 B5 H5 120.7 . . ?
Co2 B5 H5 111.3 . . ?
Co1 B5 H5 119.1 4_565 . ?
B1 Co1 C5 126.1(3) . . ?
B1 Co1 C1 165.7(3) . . ?
C5 Co1 C1 40.2(3) . . ?
B1 Co1 C2 140.5(4) . . ?
C5 Co1 C2 66.7(3) . . ?
C1 Co1 C2 39.5(3) . . ?
B1 Co1 C4 100.1(3) . . ?
C5 Co1 C4 39.4(2) . . ?
C1 Co1 C4 66.3(2) . . ?
C2 Co1 C4 65.8(2) . . ?
B1 Co1 C3 106.9(3) . . ?
C5 Co1 C3 65.9(2) . . ?
C1 Co1 C3 65.7(2) . . ?
C2 Co1 C3 39.0(2) . . ?
C4 Co1 C3 38.8(2) . . ?
B1 Co1 B4 92.8(3) . 4_565 ?
C5 Co1 B4 90.9(3) . 4_565 ?
C1 Co1 B4 91.8(3) . 4_565 ?
C2 Co1 B4 126.0(3) . 4_565 ?
C4 Co1 B4 124.6(3) . 4_565 ?
C3 Co1 B4 155.6(3) . 4_565 ?
B1 Co1 B5 48.3(3) . 4_565 ?
C5 Co1 B5 97.8(3) . 4_565 ?
C1 Co1 B5 127.9(3) . 4_565 ?
C2 Co1 B5 164.5(3) . 4_565 ?
C4 Co1 B5 102.3(3) . 4_565 ?
C3 Co1 B5 135.7(3) . 4_565 ?
B4 Co1 B5 51.4(3) 4_565 4_565 ?
B1 Co1 B3 91.4(3) . . ?
C5 Co1 B3 131.7(3) . . ?
C1 Co1 B3 102.3(3) . . ?
C2 Co1 B3 105.1(3) . . ?
C4 Co1 B3 168.5(3) . . ?
C3 Co1 B3 137.1(3) . . ?
B4 Co1 B3 54.1(3) 4_565 . ?
B5 Co1 B3 85.3(3) 4_565 . ?
B1 Co1 Co1 49.25(19) . 4_565 ?
C5 Co1 Co1 175.3(2) . 4_565 ?
C1 Co1 Co1 144.5(2) . 4_565 ?
C2 Co1 Co1 117.3(2) . 4_565 ?
C4 Co1 Co1 138.68(18) . 4_565 ?
C3 Co1 Co1 115.36(19) . 4_565 ?
B4 Co1 Co1 88.4(2) 4_565 4_565 ?
B5 Co1 Co1 78.11(19) 4_565 4_565 ?
B3 Co1 Co1 50.86(18) . 4_565 ?
B1 Co1 H1A 34.0(7) . . ?
C5 Co1 H1A 139(2) . . ?
C1 Co1 H1A 148.2(11) . . ?
C2 Co1 H1A 109.1(10) . . ?
C4 Co1 H1A 100(2) . . ?
C3 Co1 H1A 85.4(16) . . ?
B4 Co1 H1A 118.5(15) 4_565 . ?
B5 Co1 H1A 81.9(8) 4_565 . ?
B3 Co1 H1A 90(2) . . ?
Co1 Co1 H1A 39(2) 4_565 . ?
B1 Co1 H3A 79(2) . . ?
C5 Co1 H3A 155(2) . . ?
C1 Co1 H3A 115(2) . . ?
C2 Co1 H3A 96(3) . . ?
C4 Co1 H3A 150.7(15) . . ?
C3 Co1 H3A 113.0(19) . . ?
B4 Co1 H3A 84.5(14) 4_565 . ?
B5 Co1 H3A 98(3) 4_565 . ?
B3 Co1 H3A 32.2(8) . . ?
Co1 Co1 H3A 29(2) 4_565 . ?
H1A Co1 H3A 63(2) . . ?
B2 Co2 C13 166.3(4) . . ?
B2 Co2 B4 46.2(2) . . ?
C13 Co2 B4 139.3(2) . . ?
B2 Co2 B4 46.2(2) . 4_565 ?
C13 Co2 B4 139.3(2) . 4_565 ?
B4 Co2 B4 77.1(4) . 4_565 ?
B2 Co2 B5 89.8(3) . 4_565 ?
C13 Co2 B5 102.4(3) . 4_565 ?
B4 Co2 B5 86.8(3) . 4_565 ?
B4 Co2 B5 53.0(3) 4_565 4_565 ?
B2 Co2 B5 89.8(3) . . ?
C13 Co2 B5 102.4(3) . . ?
B4 Co2 B5 53.0(3) . . ?
B4 Co2 B5 86.8(3) 4_565 . ?
B5 Co2 B5 52.0(4) 4_565 . ?
B2 Co2 C11 100.4(3) . . ?
C13 Co2 C11 66.8(3) . . ?
B4 Co2 C11 104.8(3) . . ?
B4 Co2 C11 131.9(3) 4_565 . ?
B5 Co2 C11 168.1(3) 4_565 . ?
B5 Co2 C11 133.5(3) . . ?
B2 Co2 C11 100.4(3) . 4_565 ?
C13 Co2 C11 66.8(3) . 4_565 ?
B4 Co2 C11 131.9(3) . 4_565 ?
B4 Co2 C11 104.8(3) 4_565 4_565 ?
B5 Co2 C11 133.5(3) 4_565 4_565 ?
B5 Co2 C11 168.1(3) . 4_565 ?
C11 Co2 C11 38.7(3) . 4_565 ?
B2 Co2 C12 131.0(3) . . ?
C13 Co2 C12 40.8(2) . . ?
B4 Co2 C12 106.9(3) . . ?
B4 Co2 C12 170.6(3) 4_565 . ?
B5 Co2 C12 134.7(3) 4_565 . ?
B5 Co2 C12 102.4(3) . . ?
C11 Co2 C12 39.3(2) . . ?
C11 Co2 C12 66.2(2) 4_565 . ?
B2 Co2 C12 131.0(3) . 4_565 ?
C13 Co2 C12 40.8(2) . 4_565 ?
B4 Co2 C12 170.6(3) . 4_565 ?
B4 Co2 C12 106.9(3) 4_565 4_565 ?
B5 Co2 C12 102.4(3) 4_565 4_565 ?
B5 Co2 C12 134.7(3) . 4_565 ?
C11 Co2 C12 66.2(2) . 4_565 ?
C11 Co2 C12 39.3(2) 4_565 4_565 ?
C12 Co2 C12 67.8(3) . 4_565 ?

loop_
_geom_bond_atom_site_label_1
_geom_bond_atom_site_label_2
_geom_bond_distance
_geom_bond_site_symmetry_2
_geom_bond_publ_flag
C1 C2 1.414(9) . ?
C1 C5 1.430(9) . ?
C1 C6 1.489(9) . ?
C1 Co1 2.092(6) . ?
C2 C3 1.404(9) . ?
C2 C7 1.502(9) . ?
C2 Co1 2.097(6) . ?
C3 C4 1.399(8) . ?
C3 C8 1.506(9) . ?
C3 Co1 2.111(6) . ?
C4 C5 1.407(8) . ?
C4 C9 1.500(9) . ?
C4 Co1 2.098(6) . ?
C5 C10 1.487(9) . ?
C5 Co1 2.070(6) . ?
C6 H6A 0.9600 . ?
C6 H6B 0.9600 . ?
C6 H6C 0.9600 . ?
C7 H7A 0.9600 . ?
C7 H7B 0.9600 . ?
C7 H7C 0.9600 . ?
C8 H8A 0.9600 . ?
C8 H8B 0.9600 . ?
C8 H8C 0.9600 . ?
C9 H9A 0.9600 . ?
C9 H9B 0.9600 . ?
C9 H9C 0.9600 . ?
C10 H10A 0.9600 . ?
C10 H10B 0.9600 . ?
C10 H10C 0.9600 . ?
C11 C11 1.376(12) 4_565 ?
C11 C12 1.396(9) . ?
C11 C14 1.514(9) . ?
C11 Co2 2.075(6) . ?
C12 C13 1.439(8) . ?
C12 C15 1.485(9) . ?
C12 Co2 2.076(6) . ?
C13 C16 1.487(12) . ?
C13 Co2 2.055(8) . ?
C14 H14A 0.9600 . ?
C14 H14B 0.9600 . ?
C14 H14C 0.9600 . ?
C15 H15A 0.9600 . ?
C15 H15B 0.9600 . ?
C15 H15C 0.9600 . ?
C16 H16A 0.9600 . ?
C16 H16B 0.9600 . ?
C16 H16C 0.9600 . ?
C16 H16A 0.9600 4_565 ?
C16 H16B 0.9600 4_565 ?
C16 H16C 0.9600 4_565 ?
B1 B5 1.719(11) . ?
B1 B5 1.719(11) 4_565 ?
B1 Co1 2.066(8) 4_565 ?
B1 Co1 2.066(8) . ?
B1 H1 1.1000 . ?
B1 H1A 1.16(2) . ?
B2 B4 1.587(9) 4_565 ?
B2 B4 1.587(9) . ?
B2 B3 1.597(13) . ?
B2 Co2 1.971(9) . ?
B2 H2 1.1000 . ?
B3 B4 1.936(10) 4_565 ?
B3 B4 1.936(10) . ?
B3 Co1 2.137(8) 4_565 ?
B3 Co1 2.137(8) . ?
B3 H3 1.1000 . ?
B3 H3A 1.17(2) . ?
B4 B5 1.847(10) . ?
B4 Co2 2.068(7) . ?
B4 Co1 2.122(7) 4_565 ?
B4 H4 1.1000 . ?
B5 B5 1.817(14) 4_565 ?
B5 Co2 2.075(7) . ?
B5 Co1 2.135(6) 4_565 ?
B5 H5 1.1000 . ?
Co1 Co1 2.6973(17) 4_565 ?
Co1 H1A 1.73(5) . ?
Co1 H3A 1.55(4) . ?

loop_
_geom_torsion_atom_site_label_1
_geom_torsion_atom_site_label_2
_geom_torsion_atom_site_label_3
_geom_torsion_atom_site_label_4
_geom_torsion
_geom_torsion_site_symmetry_1
_geom_torsion_site_symmetry_2
_geom_torsion_site_symmetry_3
_geom_torsion_site_symmetry_4
_geom_torsion_publ_flag
C5 C1 C2 C3 1.8(7) . . . . ?
C6 C1 C2 C3 -172.8(7) . . . . ?
Co1 C1 C2 C3 61.3(5) . . . . ?
C5 C1 C2 C7 175.8(7) . . . . ?
C6 C1 C2 C7 1.2(12) . . . . ?
Co1 C1 C2 C7 -124.7(8) . . . . ?
C5 C1 C2 Co1 -59.5(4) . . . . ?
C6 C1 C2 Co1 125.9(7) . . . . ?
C1 C2 C3 C4 -1.1(8) . . . . ?
C7 C2 C3 C4 -175.0(7) . . . . ?
Co1 C2 C3 C4 59.5(5) . . . . ?
C1 C2 C3 C8 171.9(7) . . . . ?
C7 C2 C3 C8 -2.0(12) . . . . ?
Co1 C2 C3 C8 -127.4(7) . . . . ?
C1 C2 C3 Co1 -60.7(5) . . . . ?
C7 C2 C3 Co1 125.4(8) . . . . ?
C2 C3 C4 C5 0.0(7) . . . . ?
C8 C3 C4 C5 -173.2(6) . . . . ?
Co1 C3 C4 C5 59.5(4) . . . . ?
C2 C3 C4 C9 177.4(6) . . . . ?
C8 C3 C4 C9 4.3(11) . . . . ?
Co1 C3 C4 C9 -123.1(7) . . . . ?
C2 C3 C4 Co1 -59.5(5) . . . . ?
C8 C3 C4 Co1 127.4(7) . . . . ?
C3 C4 C5 C1 1.2(7) . . . . ?
C9 C4 C5 C1 -176.3(6) . . . . ?
Co1 C4 C5 C1 61.8(4) . . . . ?
C3 C4 C5 C10 173.4(6) . . . . ?
C9 C4 C5 C10 -4.0(11) . . . . ?
Co1 C4 C5 C10 -125.9(7) . . . . ?
C3 C4 C5 Co1 -60.6(4) . . . . ?
C9 C4 C5 Co1 121.9(7) . . . . ?
C2 C1 C5 C4 -1.8(7) . . . . ?
C6 C1 C5 C4 172.8(7) . . . . ?
Co1 C1 C5 C4 -62.2(4) . . . . ?
C2 C1 C5 C10 -173.9(6) . . . . ?
C6 C1 C5 C10 0.8(11) . . . . ?
Co1 C1 C5 C10 125.8(7) . . . . ?
C2 C1 C5 Co1 60.3(5) . . . . ?
C6 C1 C5 Co1 -125.0(7) . . . . ?
C11 C11 C12 C13 0.5(6) 4_565 . . . ?
C14 C11 C12 C13 179.4(7) . . . . ?
Co2 C11 C12 C13 -59.4(5) . . . . ?
C11 C11 C12 C15 -177.9(6) 4_565 . . . ?
C14 C11 C12 C15 1.0(11) . . . . ?
Co2 C11 C12 C15 122.2(7) . . . . ?
C11 C11 C12 Co2 59.92(18) 4_565 . . . ?
C14 C11 C12 Co2 -121.2(6) . . . . ?
C11 C12 C13 C12 -0.8(9) . . . 4_565 ?
C15 C12 C13 C12 177.6(5) . . . 4_565 ?
Co2 C12 C13 C12 -61.2(5) . . . 4_565 ?
C11 C12 C13 C16 -177.2(9) . . . . ?
C15 C12 C13 C16 1.2(13) . . . . ?
Co2 C12 C13 C16 122.4(10) . . . . ?
C11 C12 C13 Co2 60.4(4) . . . . ?
C15 C12 C13 Co2 -121.2(7) . . . . ?
B4 B2 B3 B4 114.5(7) . . . 4_565 ?
Co2 B2 B3 B4 57.3(4) . . . 4_565 ?
B4 B2 B3 B4 -114.5(7) 4_565 . . . ?
Co2 B2 B3 B4 -57.3(4) . . . . ?
B4 B2 B3 Co1 -100.8(5) 4_565 . . 4_565 ?
B4 B2 B3 Co1 13.7(5) . . . 4_565 ?
Co2 B2 B3 Co1 -43.5(3) . . . 4_565 ?
B4 B2 B3 Co1 -13.7(5) 4_565 . . . ?
B4 B2 B3 Co1 100.8(5) . . . . ?
Co2 B2 B3 Co1 43.5(3) . . . . ?
B4 B2 B4 B5 -17.4(8) 4_565 . . . ?
B3 B2 B4 B5 -85.3(6) . . . . ?
Co2 B2 B4 B5 42.4(4) . . . . ?
B4 B2 B4 B3 67.9(6) 4_565 . . . ?
Co2 B2 B4 B3 127.7(5) . . . . ?
B4 B2 B4 Co2 -59.8(5) 4_565 . . . ?
B3 B2 B4 Co2 -127.7(5) . . . . ?
B4 B2 B4 Co1 54.0(7) 4_565 . . 4_565 ?
B3 B2 B4 Co1 -14.0(5) . . . 4_565 ?
Co2 B2 B4 Co1 113.8(4) . . . 4_565 ?
Co1 B1 B5 B5 125.3(4) 4_565 . . 4_565 ?
Co1 B1 B5 B5 52.9(2) . . . 4_565 ?
B5 B1 B5 B4 -87.7(5) 4_565 . . . ?
Co1 B1 B5 B4 37.5(4) 4_565 . . . ?
Co1 B1 B5 B4 -34.9(6) . . . . ?
B5 B1 B5 Co2 -14.5(6) 4_565 . . . ?
Co1 B1 B5 Co2 110.8(4) 4_565 . . . ?
Co1 B1 B5 Co2 38.4(6) . . . . ?
B5 B1 B5 Co1 -125.3(4) 4_565 . . 4_565 ?
Co1 B1 B5 Co1 -72.4(4) . . . 4_565 ?
B2 B4 B5 B1 70.3(7) . . . . ?
B3 B4 B5 B1 16.7(6) . . . . ?
Co2 B4 B5 B1 112.7(5) . . . . ?
Co1 B4 B5 B1 -37.5(4) 4_565 . . . ?
B2 B4 B5 B5 10.3(5) . . . 4_565 ?
B3 B4 B5 B5 -43.4(4) . . . 4_565 ?
Co2 B4 B5 B5 52.66(17) . . . 4_565 ?
Co1 B4 B5 B5 -97.55(17) 4_565 . . 4_565 ?
B2 B4 B5 Co2 -42.4(4) . . . . ?
B3 B4 B5 Co2 -96.1(4) . . . . ?
Co1 B4 B5 Co2 -150.2(3) 4_565 . . . ?
B2 B4 B5 Co1 107.8(5) . . . 4_565 ?
B3 B4 B5 Co1 54.2(3) . . . 4_565 ?
Co2 B4 B5 Co1 150.2(3) . . . 4_565 ?
